data_7033631
loop_
_publ_author_name
'Wu, Hong-Ming'
'Chang, Ya-Ho'
'Tsai, Yi-Fang'
'Hsu, Kuei-Fang'
'Lee, Gene-Hsiang'
'Hsu, Hua-Fen'

_publ_section_title
;
 Non-oxido divanadium(iv) and divanadium(v) thiolate complexes with a new
 type of chalcogenide bridging motif.
;
_journal_issue 10
_journal_name_full 'Dalton transactions (Cambridge, England : 2003)'
_journal_page_first 4468
_journal_page_last 4473
_journal_paper_doi 10.1039/c4dt03934c
_journal_volume 44
_journal_year 2015
_chemical_formula_sum 'C91 H72 N3 O0.25 P4 S6 Se3 V2'
_chemical_formula_weight 1866.52
_chemical_name_common '[V2(PS3)2(mu-Se2)(mu-Se)][PPh4]2'
_chemical_name_systematic
; 
 ? 
;
_space_group_IT_number 13
_symmetry_cell_setting monoclinic
_symmetry_space_group_name_Hall '-P 2yc'
_symmetry_space_group_name_H-M 'P 1 2/c 1'
_atom_sites_solution_hydrogens geom
_atom_sites_solution_primary direct
_atom_sites_solution_secondary difmap
_audit_creation_method SHELXL-97
_audit_update_record
;
2014-03-07 deposited with the CCDC.
2015-01-14 downloaded from the CCDC.
;
_cell_angle_alpha 90.00
_cell_angle_beta 99.212(14)
_cell_angle_gamma 90.00
_cell_formula_units_Z 4
_cell_length_a 23.551(19)
_cell_length_b 13.683(11)
_cell_length_c 27.38(2)
_cell_measurement_reflns_used 8083
_cell_measurement_temperature 150(2)
_cell_measurement_theta_max 27.40
_cell_measurement_theta_min 2.30
_cell_volume 8709(12)
_computing_cell_refinement 'Bruker SMART'
_computing_data_collection 'Bruker SMART'
_computing_data_reduction 'Bruker SAINT'
_computing_molecular_graphics 'Bruker SHELXTL'
_computing_publication_material 'Bruker SHELXTL'
_computing_structure_refinement 'SHELXL-97 (Sheldrick, 1997)'
_computing_structure_solution 'SHELXS-97 (Sheldrick, 1990)'
_diffrn_ambient_temperature 150(2)
_diffrn_measured_fraction_theta_full 0.964
_diffrn_measured_fraction_theta_max 0.964
_diffrn_measurement_device_type 'CCD area detector'
_diffrn_measurement_method 'phi and omega scans'
_diffrn_radiation_monochromator graphite
_diffrn_radiation_source 'fine-focus sealed tube'
_diffrn_radiation_type MoK\a
_diffrn_radiation_wavelength 0.71073
_diffrn_reflns_av_R_equivalents 0.0750
_diffrn_reflns_av_sigmaI/netI 0.1019
_diffrn_reflns_limit_h_max 30
_diffrn_reflns_limit_h_min -31
_diffrn_reflns_limit_k_max 18
_diffrn_reflns_limit_k_min -18
_diffrn_reflns_limit_l_max 32
_diffrn_reflns_limit_l_min -36
_diffrn_reflns_number 61983
_diffrn_reflns_theta_full 28.49
_diffrn_reflns_theta_max 28.49
_diffrn_reflns_theta_min 0.88
_exptl_absorpt_coefficient_mu 1.732
_exptl_absorpt_correction_T_max 0.7457
_exptl_absorpt_correction_T_min 0.4179
_exptl_absorpt_correction_type none
_exptl_crystal_colour reddish-purple
_exptl_crystal_density_diffrn 1.423
_exptl_crystal_density_method 'not measured'
_exptl_crystal_description column
_exptl_crystal_F_000 3780
_exptl_crystal_size_max 0.43
_exptl_crystal_size_mid 0.23
_exptl_crystal_size_min 0.22
_refine_diff_density_max 1.055
_refine_diff_density_min -0.671
_refine_diff_density_rms 0.116
_refine_ls_extinction_method none
_refine_ls_goodness_of_fit_ref 1.035
_refine_ls_hydrogen_treatment mixed
_refine_ls_matrix_type full
_refine_ls_number_parameters 996
_refine_ls_number_reflns 21294
_refine_ls_number_restraints 1
_refine_ls_restrained_S_all 1.035
_refine_ls_R_factor_all 0.1348
_refine_ls_R_factor_gt 0.0578
_refine_ls_shift/su_max 0.001
_refine_ls_shift/su_mean 0.000
_refine_ls_structure_factor_coef Fsqd
_refine_ls_weighting_details 'calc w=1/[\s^2^(Fo^2^)+(0.0712P)^2^+12.4001P] where P=(Fo^2^+2Fc^2^)/3'
_refine_ls_weighting_scheme calc
_refine_ls_wR_factor_gt 0.1320
_refine_ls_wR_factor_ref 0.1840
_reflns_number_gt 11361
_reflns_number_total 21294
_reflns_threshold_expression >2sigma(I)
_cod_data_source_file c4dt03934c2.cif
_cod_data_source_block 1
_cod_depositor_comments
;
The following automatic conversions were performed:

'_symmetry_cell_setting' value 'Monoclinic' changed to 'monoclinic'
according to
/usr/data/users/saulius/crontab/automatic-downloads/rss-feeds/RSC/lib/dictionaries/cif_core.dic
dictionary named 'cif_core.dic' version 2.4.2 from 2011-04-26.

Automatic conversion script
Id: cif_fix_values 2935 2014-11-11 08:27:57Z andrius 

 Adding full bibliography for 7033631--7033634.cif.
;
_cod_original_cell_volume 8710(12)
_cod_original_sg_symbol_H-M P2/c
_cod_database_code 7033631

loop_
_symmetry_equiv_pos_as_xyz
'x, y, z'
'-x, y, -z+1/2'
'-x, -y, -z'
'x, -y, z-1/2'

loop_
_atom_site_label
_atom_site_type_symbol
_atom_site_fract_x
_atom_site_fract_y
_atom_site_fract_z
_atom_site_U_iso_or_equiv
_atom_site_adp_type
_atom_site_occupancy
_atom_site_symmetry_multiplicity
_atom_site_calc_flag
_atom_site_refinement_flags
Se1 Se 0.28614(3) 0.70568(4) 0.25292(2) 0.03752(15) Uani 1 1 d .
Se2 Se 0.23176(3) 0.88292(4) 0.15065(2) 0.04123(16) Uani 1 1 d .
Se3 Se 0.32864(3) 0.86616(4) 0.14877(2) 0.04281(16) Uani 1 1 d .
V1 V 0.29820(4) 0.87439(6) 0.23407(3) 0.0315(2) Uani 1 1 d .
V2 V 0.27203(4) 0.71329(7) 0.16481(3) 0.0334(2) Uani 1 1 d .
S1 S 0.30732(7) 1.05353(10) 0.22922(5) 0.0402(3) Uani 1 1 d .
P3 P 0.50984(6) 1.31912(11) 0.08240(5) 0.0357(3) Uani 1 1 d .
P2 P 0.25474(6) 0.54300(10) 0.16553(5) 0.0328(3) Uani 1 1 d .
P1 P 0.31385(6) 0.91084(10) 0.32060(5) 0.0328(3) Uani 1 1 d .
S2 S 0.20083(6) 0.89931(11) 0.25973(6) 0.0425(4) Uani 1 1 d .
S3 S 0.40328(6) 0.85726(12) 0.25509(6) 0.0418(4) Uani 1 1 d .
S5 S 0.16457(6) 0.68717(11) 0.16387(6) 0.0421(4) Uani 1 1 d .
S4 S 0.24711(7) 0.68890(11) 0.07492(5) 0.0437(4) Uani 1 1 d .
S6 S 0.36974(7) 0.64660(12) 0.16464(7) 0.0491(4) Uani 1 1 d .
P4 P -0.00896(7) 1.25085(12) 0.09728(6) 0.0440(4) Uani 1 1 d .
C21 C 0.2594(3) 0.8573(4) 0.35271(19) 0.0380(13) Uani 1 1 d .
C16 C 0.3003(2) 1.1012(4) 0.2878(2) 0.0360(13) Uani 1 1 d .
C11 C 0.3037(2) 1.0421(4) 0.3294(2) 0.0367(13) Uani 1 1 d .
C41 C 0.2220(2) 0.5021(4) 0.1033(2) 0.0345(12) Uani 1 1 d .
C61 C 0.3198(2) 0.4700(4) 0.1821(2) 0.0384(13) Uani 1 1 d .
C94 C 0.4407(2) 1.3485(4) 0.0443(2) 0.0370(13) Uani 1 1 d .
C51 C 0.2010(2) 0.5111(4) 0.20393(18) 0.0322(12) Uani 1 1 d .
C93 C 0.5607(2) 1.2783(4) 0.0439(2) 0.0387(13) Uani 1 1 d .
C46 C 0.2209(2) 0.5703(4) 0.06446(19) 0.0357(13) Uani 1 1 d .
C36 C 0.4247(2) 0.8606(4) 0.3199(2) 0.0379(13) Uani 1 1 d .
C33 C 0.4654(3) 0.8828(5) 0.4209(3) 0.062(2) Uani 1 1 d .
H33A H 0.4792 0.8918 0.4547 0.075 Uiso 1 1 calc R
C31 C 0.3872(2) 0.8846(4) 0.3522(2) 0.0373(13) Uani 1 1 d .
C66 C 0.3711(2) 0.5242(4) 0.1835(2) 0.0397(14) Uani 1 1 d .
C108 C 0.0586(2) 1.1973(4) 0.1261(2) 0.0428(14) Uani 1 1 d .
C26 C 0.2056(3) 0.8563(4) 0.3214(2) 0.0442(14) Uani 1 1 d .
C92 C 0.4990(2) 1.2219(4) 0.1233(2) 0.0383(13) Uani 1 1 d .
C107 C -0.0620(3) 1.2012(5) 0.1309(3) 0.0512(16) Uani 1 1 d .
C91 C 0.5694(3) 1.1801(5) 0.0370(2) 0.0441(14) Uani 1 1 d .
H91A H 0.5506 1.1337 0.0540 0.053 Uiso 1 1 calc R
C12 C 0.2987(3) 1.0821(5) 0.3761(2) 0.0490(16) Uani 1 1 d .
H12A H 0.3014 1.0415 0.4041 0.059 Uiso 1 1 calc R
C62 C 0.3229(3) 0.3695(5) 0.1913(2) 0.0491(16) Uani 1 1 d .
H62A H 0.2887 0.3330 0.1888 0.059 Uiso 1 1 calc R
C56 C 0.1574(2) 0.5822(4) 0.1988(2) 0.0405(14) Uani 1 1 d .
C90 C 0.3963(3) 1.3864(5) 0.0666(2) 0.0491(16) Uani 1 1 d .
H90A H 0.4019 1.3965 0.1009 0.059 Uiso 1 1 calc R
C42 C 0.2010(3) 0.4082(5) 0.0937(2) 0.0456(15) Uani 1 1 d .
H42A H 0.2022 0.3638 0.1200 0.055 Uiso 1 1 calc R
C32 C 0.4075(3) 0.8973(5) 0.4028(2) 0.0533(17) Uani 1 1 d .
H32A H 0.3820 0.9156 0.4244 0.064 Uiso 1 1 calc R
C45 C 0.1981(3) 0.5382(5) 0.0165(2) 0.0486(15) Uani 1 1 d .
H45A H 0.1971 0.5816 -0.0102 0.058 Uiso 1 1 calc R
C89 C 0.5388(2) 1.4268(4) 0.1158(2) 0.0389(13) Uani 1 1 d .
C15 C 0.2915(3) 1.2018(4) 0.2931(2) 0.0460(15) Uani 1 1 d .
H15A H 0.2898 1.2431 0.2655 0.055 Uiso 1 1 calc R
C43 C 0.1782(3) 0.3782(5) 0.0457(2) 0.0553(17) Uani 1 1 d .
H43A H 0.1640 0.3144 0.0395 0.066 Uiso 1 1 calc R
C22 C 0.2642(3) 0.8261(5) 0.4014(2) 0.0499(16) Uani 1 1 d .
H22A H 0.3002 0.8260 0.4220 0.060 Uiso 1 1 calc R
C14 C 0.2855(3) 1.2409(5) 0.3385(3) 0.0558(17) Uani 1 1 d .
H14A H 0.2786 1.3082 0.3412 0.067 Uiso 1 1 calc R
C35 C 0.4834(3) 0.8432(4) 0.3396(3) 0.0519(17) Uani 1 1 d .
H35A H 0.5091 0.8235 0.3185 0.062 Uiso 1 1 calc R
C88 C 0.6077(4) 1.5038(6) 0.1789(3) 0.088(3) Uani 1 1 d .
H88A H 0.6405 1.4991 0.2033 0.105 Uiso 1 1 calc R
C52 C 0.1983(3) 0.4314(5) 0.2353(2) 0.0489(16) Uani 1 1 d .
H52A H 0.2289 0.3864 0.2402 0.059 Uiso 1 1 calc R
C13 C 0.2896(3) 1.1822(5) 0.3804(3) 0.0575(18) Uani 1 1 d .
H13A H 0.2863 1.2097 0.4113 0.069 Uiso 1 1 calc R
C87 C 0.4827(3) 1.0664(5) 0.1860(3) 0.0555(17) Uani 1 1 d .
H87A H 0.4769 1.0150 0.2074 0.067 Uiso 1 1 calc R
C63 C 0.3755(3) 0.3224(5) 0.2042(3) 0.0606(19) Uani 1 1 d .
H63A H 0.3769 0.2548 0.2103 0.073 Uiso 1 1 calc R
C64 C 0.4251(3) 0.3760(5) 0.2079(2) 0.0585(19) Uani 1 1 d .
H64A H 0.4607 0.3445 0.2173 0.070 Uiso 1 1 calc R
C25 C 0.1563(3) 0.8248(6) 0.3400(3) 0.068(2) Uani 1 1 d .
H25A H 0.1201 0.8237 0.3197 0.082 Uiso 1 1 calc R
C86 C 0.6059(3) 1.1492(5) 0.0050(2) 0.0514(17) Uani 1 1 d .
H86A H 0.6112 1.0821 0.0000 0.062 Uiso 1 1 calc R
C106 C -0.0242(3) 1.2168(5) 0.0332(3) 0.0509(16) Uani 1 1 d .
C85 C 0.4461(3) 1.1765(5) 0.1207(3) 0.063(2) Uani 1 1 d .
H85A H 0.4148 1.1981 0.0975 0.075 Uiso 1 1 calc R
C34 C 0.5029(3) 0.8551(5) 0.3895(3) 0.062(2) Uani 1 1 d .
H34A H 0.5419 0.8443 0.4021 0.074 Uiso 1 1 calc R
C65 C 0.4243(3) 0.4752(5) 0.1983(2) 0.0517(17) Uani 1 1 d .
H65A H 0.4590 0.5103 0.2014 0.062 Uiso 1 1 calc R
C105 C -0.0063(3) 1.3815(5) 0.1008(3) 0.0522(17) Uani 1 1 d .
C84 C 0.5358(4) 1.1086(6) 0.1891(3) 0.073(2) Uani 1 1 d .
H84A H 0.5666 1.0852 0.2122 0.087 Uiso 1 1 calc R
C104 C 0.0352(3) 1.4309(6) 0.0796(3) 0.076(2) Uani 1 1 d .
H10A H 0.0613 1.3955 0.0639 0.091 Uiso 1 1 calc R
C83 C 0.3358(3) 1.3934(6) -0.0123(3) 0.066(2) Uani 1 1 d .
H83A H 0.3000 1.4080 -0.0315 0.080 Uiso 1 1 calc R
C103 C 0.0616(3) 1.0976(5) 0.1286(3) 0.079(3) Uani 1 1 d .
H10B H 0.0301 1.0602 0.1137 0.095 Uiso 1 1 calc R
C82 C 0.6343(3) 1.2173(6) -0.0196(2) 0.0597(19) Uani 1 1 d .
H82A H 0.6595 1.1967 -0.0409 0.072 Uiso 1 1 calc R
C102 C 0.1040(3) 1.2528(5) 0.1500(2) 0.0517(16) Uani 1 1 d .
H10C H 0.1020 1.3214 0.1501 0.062 Uiso 1 1 calc R
C23 C 0.2154(4) 0.7950(6) 0.4198(3) 0.073(2) Uani 1 1 d .
H23A H 0.2183 0.7738 0.4528 0.088 Uiso 1 1 calc R
C101 C 0.1103(3) 1.0507(5) 0.1528(3) 0.080(3) Uani 1 1 d .
H10D H 0.1120 0.9821 0.1537 0.096 Uiso 1 1 calc R
C55 C 0.1098(3) 0.5657(6) 0.2226(3) 0.0609(19) Uani 1 1 d .
H55A H 0.0795 0.6112 0.2190 0.073 Uiso 1 1 calc R
C100 C 0.1535(3) 1.2037(5) 0.1742(2) 0.0538(17) Uani 1 1 d .
H10E H 0.1851 1.2404 0.1896 0.065 Uiso 1 1 calc R
C81 C 0.4325(3) 1.3339(5) -0.0061(2) 0.0523(16) Uani 1 1 d .
H81A H 0.4626 1.3087 -0.0212 0.063 Uiso 1 1 calc R
C80 C 0.5806(4) 1.5897(6) 0.1696(3) 0.070(2) Uani 1 1 d .
H80A H 0.5942 1.6454 0.1879 0.083 Uiso 1 1 calc R
C79 C 0.4387(4) 1.0987(5) 0.1522(3) 0.076(2) Uani 1 1 d .
H79A H 0.4026 1.0685 0.1499 0.091 Uiso 1 1 calc R
C78 C 0.5442(3) 1.1851(6) 0.1584(3) 0.067(2) Uani 1 1 d .
H78A H 0.5809 1.2135 0.1609 0.081 Uiso 1 1 calc R
C44 C 0.1771(3) 0.4449(5) 0.0078(3) 0.0582(18) Uani 1 1 d .
H44A H 0.1616 0.4263 -0.0247 0.070 Uiso 1 1 calc R
C77 C 0.5894(3) 1.3464(5) 0.0189(3) 0.0586(18) Uani 1 1 d .
H77A H 0.5842 1.4136 0.0236 0.070 Uiso 1 1 calc R
C99 C 0.1561(3) 1.1051(5) 0.1756(3) 0.0556(17) Uani 1 1 d .
H99A H 0.1893 1.0737 0.1920 0.067 Uiso 1 1 calc R
C76 C 0.3796(3) 1.3565(6) -0.0350(2) 0.065(2) Uani 1 1 d .
H76A H 0.3739 1.3466 -0.0694 0.078 Uiso 1 1 calc R
C75 C 0.5867(4) 1.4216(6) 0.1517(3) 0.090(3) Uani 1 1 d .
H75A H 0.6057 1.3614 0.1580 0.108 Uiso 1 1 calc R
C74 C 0.3439(3) 1.4091(5) 0.0382(3) 0.0573(18) Uani 1 1 d .
H74A H 0.3140 1.4351 0.0532 0.069 Uiso 1 1 calc R
C73 C 0.5116(3) 1.5154(5) 0.1066(3) 0.066(2) Uani 1 1 d .
H73A H 0.4789 1.5210 0.0821 0.079 Uiso 1 1 calc R
C98 C 0.0383(4) 1.5316(7) 0.0816(4) 0.097(3) Uani 1 1 d .
H98A H 0.0677 1.5643 0.0686 0.117 Uiso 1 1 calc R
C53 C 0.1518(3) 0.4173(5) 0.2593(3) 0.0616(19) Uani 1 1 d .
H53A H 0.1509 0.3637 0.2806 0.074 Uiso 1 1 calc R
C72 C 0.6255(3) 1.3145(6) -0.0126(3) 0.067(2) Uani 1 1 d .
H72A H 0.6444 1.3607 -0.0297 0.081 Uiso 1 1 calc R
C97 C -0.0468(4) 1.4339(6) 0.1217(4) 0.086(3) Uani 1 1 d .
H97A H -0.0761 1.4022 0.1352 0.104 Uiso 1 1 calc R
C24 C 0.1626(4) 0.7954(6) 0.3891(3) 0.083(3) Uani 1 1 d .
H24A H 0.1299 0.7750 0.4020 0.100 Uiso 1 1 calc R
C71 C 0.5331(4) 1.5965(5) 0.1337(3) 0.085(3) Uani 1 1 d .
H71A H 0.5147 1.6572 0.1274 0.101 Uiso 1 1 calc R
C96 C -0.0422(5) 1.5363(7) 0.1216(4) 0.118(4) Uani 1 1 d .
H96A H -0.0689 1.5738 0.1357 0.142 Uiso 1 1 calc R
C95 C -0.0001(5) 1.5823(7) 0.1017(5) 0.114(4) Uani 1 1 d .
H95A H 0.0018 1.6509 0.1023 0.137 Uiso 1 1 calc R
C118 C -0.0769(3) 1.2490(6) 0.0056(3) 0.065(2) Uani 1 1 d .
H11A H -0.1025 1.2860 0.0211 0.078 Uiso 1 1 calc R
C117 C 0.0129(3) 1.1642(6) 0.0099(3) 0.070(2) Uani 1 1 d .
H11B H 0.0478 1.1424 0.0283 0.084 Uiso 1 1 calc R
C54 C 0.1070(3) 0.4820(6) 0.2519(3) 0.072(2) Uani 1 1 d .
H54A H 0.0741 0.4703 0.2664 0.086 Uiso 1 1 calc R
C116 C -0.0568(4) 1.2202(6) 0.1813(3) 0.077(2) Uani 1 1 d .
H11C H -0.0283 1.2631 0.1968 0.092 Uiso 1 1 calc R
C115 C -0.1034(3) 1.1346(6) 0.1095(3) 0.077(2) Uani 1 1 d .
H11E H -0.1066 1.1192 0.0757 0.092 Uiso 1 1 calc R
C114 C -0.0910(4) 1.2262(7) -0.0443(3) 0.084(3) Uani 1 1 d .
H11F H -0.1264 1.2458 -0.0625 0.101 Uiso 1 1 calc R
C113 C 0.0006(4) 1.1422(7) -0.0397(3) 0.093(3) Uani 1 1 d .
H11G H 0.0269 1.1067 -0.0553 0.111 Uiso 1 1 calc R
N1 N 0.6694(4) 0.9095(8) -0.0231(3) 0.119(3) Uani 1 1 d .
C112 C -0.0942(4) 1.1753(7) 0.2080(4) 0.091(3) Uani 1 1 d .
H11H H -0.0911 1.1891 0.2420 0.109 Uiso 1 1 calc R
C111 C -0.0518(5) 1.1739(7) -0.0666(3) 0.089(3) Uani 1 1 d .
H11I H -0.0605 1.1593 -0.1006 0.106 Uiso 1 1 calc R
C110 C -0.1356(4) 1.1112(7) 0.1867(4) 0.094(3) Uani 1 1 d .
H11J H -0.1608 1.0816 0.2057 0.113 Uiso 1 1 calc R
C109 C -0.1395(4) 1.0914(8) 0.1378(4) 0.104(4) Uani 1 1 d .
H10F H -0.1676 1.0471 0.1230 0.125 Uiso 1 1 calc R
C128 C 0.2155(5) 0.4883(8) 0.3747(3) 0.092(3) Uani 1 1 d .
C121 C 0.7232(4) 0.8437(7) -0.0923(4) 0.104(3) Uani 1 1 d .
H12B H 0.6956 0.8219 -0.1203 0.156 Uiso 1 1 calc R
H12E H 0.7477 0.7895 -0.0795 0.156 Uiso 1 1 calc R
H12K H 0.7465 0.8958 -0.1026 0.156 Uiso 1 1 calc R
C125 C 0.2199(4) 0.9182(7) 0.0012(4) 0.094(3) Uani 1 1 d D
N2 N 0.1431(5) 1.0510(9) 0.0114(5) 0.171(5) Uani 1 1 d .
O1 O 0.0000 0.7766(12) 0.2500 0.128(8) Uani 0.50 2 d SP
C126 C 0.0165(8) 0.8352(18) 0.2156(7) 0.101(7) Uani 0.50 1 d P
H12C H 0.0570 0.8237 0.2132 0.121 Uiso 0.50 1 calc PR
H12D H -0.0066 0.8222 0.1832 0.121 Uiso 0.50 1 calc PR
C127 C 0.0094(7) 0.9207(15) 0.2284(10) 0.129(11) Uani 0.50 1 d P
H12H H -0.0187 0.9533 0.2034 0.155 Uiso 0.50 1 calc PR
H12I H 0.0458 0.9565 0.2313 0.155 Uiso 0.50 1 calc PR
C122 C 0.6919(4) 0.8806(7) -0.0528(4) 0.083(3) Uani 1 1 d .
C124 C 0.1761(4) 0.9949(7) 0.0075(4) 0.100(3) Uani 1 1 d D
N3 N 0.1977(5) 0.4249(8) 0.3938(3) 0.139(4) Uani 1 1 d .
C129 C 0.2345(6) 0.5702(8) 0.3500(4) 0.134(5) Uani 1 1 d .
H12F H 0.2691 0.5966 0.3695 0.202 Uiso 1 1 calc R
H12G H 0.2047 0.6198 0.3458 0.202 Uiso 1 1 calc R
H12J H 0.2426 0.5502 0.3178 0.202 Uiso 1 1 calc R

loop_
_atom_site_aniso_label
_atom_site_aniso_U_11
_atom_site_aniso_U_22
_atom_site_aniso_U_33
_atom_site_aniso_U_23
_atom_site_aniso_U_13
_atom_site_aniso_U_12
Se1 0.0457(3) 0.0325(3) 0.0330(3) 0.0045(2) 0.0021(2) 0.0019(3)
Se2 0.0481(4) 0.0368(3) 0.0365(3) 0.0014(3) -0.0001(3) 0.0059(3)
Se3 0.0517(4) 0.0406(3) 0.0387(3) 0.0018(3) 0.0150(3) -0.0055(3)
V1 0.0327(5) 0.0302(5) 0.0314(5) 0.0025(4) 0.0045(4) 0.0011(4)
V2 0.0344(5) 0.0324(5) 0.0338(5) 0.0013(4) 0.0068(4) 0.0017(4)
S1 0.0471(9) 0.0318(7) 0.0407(8) 0.0062(6) 0.0043(7) -0.0010(6)
P3 0.0362(8) 0.0337(8) 0.0377(8) -0.0018(6) 0.0072(6) 0.0000(6)
P2 0.0318(7) 0.0329(8) 0.0347(8) 0.0010(6) 0.0084(6) 0.0010(6)
P1 0.0358(8) 0.0304(7) 0.0316(7) 0.0021(6) 0.0033(6) 0.0012(6)
S2 0.0354(8) 0.0460(9) 0.0464(9) 0.0046(7) 0.0074(7) 0.0058(7)
S3 0.0301(7) 0.0504(9) 0.0451(9) 0.0019(7) 0.0072(6) 0.0014(6)
S5 0.0351(8) 0.0466(9) 0.0454(9) 0.0071(7) 0.0090(6) 0.0058(7)
S4 0.0534(9) 0.0439(9) 0.0358(8) 0.0031(7) 0.0130(7) -0.0010(7)
S6 0.0371(8) 0.0464(9) 0.0665(11) 0.0001(8) 0.0164(8) 0.0015(7)
P4 0.0352(8) 0.0415(9) 0.0547(10) 0.0077(8) 0.0057(7) 0.0017(7)
C21 0.049(4) 0.034(3) 0.028(3) 0.004(2) -0.003(3) 0.004(3)
C16 0.039(3) 0.036(3) 0.031(3) 0.003(2) -0.004(2) 0.003(2)
C11 0.032(3) 0.030(3) 0.048(3) -0.001(3) 0.006(3) 0.003(2)
C41 0.028(3) 0.043(3) 0.033(3) -0.006(2) 0.009(2) 0.001(2)
C61 0.041(3) 0.039(3) 0.035(3) -0.003(3) 0.006(3) 0.011(3)
C94 0.038(3) 0.034(3) 0.038(3) -0.004(2) 0.004(3) -0.002(2)
C51 0.034(3) 0.039(3) 0.026(3) -0.001(2) 0.010(2) -0.005(2)
C93 0.040(3) 0.037(3) 0.038(3) 0.000(3) 0.004(3) 0.001(3)
C46 0.038(3) 0.046(3) 0.023(3) -0.002(2) 0.006(2) 0.008(3)
C36 0.030(3) 0.033(3) 0.049(3) 0.007(3) 0.000(3) -0.002(2)
C33 0.064(5) 0.057(4) 0.055(4) 0.014(4) -0.023(4) -0.002(4)
C31 0.038(3) 0.034(3) 0.037(3) 0.009(2) -0.004(2) 0.001(2)
C66 0.033(3) 0.051(4) 0.034(3) -0.004(3) 0.003(2) 0.007(3)
C108 0.032(3) 0.045(4) 0.051(4) 0.004(3) 0.007(3) 0.003(3)
C26 0.047(4) 0.036(3) 0.050(4) 0.005(3) 0.009(3) 0.002(3)
C92 0.039(3) 0.030(3) 0.047(3) -0.003(3) 0.011(3) 0.001(2)
C107 0.035(3) 0.051(4) 0.066(5) 0.013(3) 0.003(3) 0.004(3)
C91 0.043(3) 0.046(4) 0.044(4) -0.004(3) 0.007(3) -0.001(3)
C12 0.061(4) 0.041(4) 0.044(4) -0.002(3) 0.005(3) 0.007(3)
C62 0.055(4) 0.047(4) 0.046(4) 0.007(3) 0.008(3) 0.013(3)
C56 0.034(3) 0.048(4) 0.042(3) 0.000(3) 0.014(3) -0.003(3)
C90 0.044(4) 0.059(4) 0.045(4) -0.004(3) 0.010(3) 0.007(3)
C42 0.048(4) 0.047(4) 0.043(4) -0.002(3) 0.011(3) -0.002(3)
C32 0.063(4) 0.054(4) 0.040(4) 0.003(3) -0.001(3) 0.005(3)
C45 0.049(4) 0.054(4) 0.043(4) 0.001(3) 0.009(3) 0.007(3)
C89 0.043(3) 0.036(3) 0.040(3) -0.004(3) 0.013(3) -0.003(3)
C15 0.052(4) 0.030(3) 0.055(4) 0.004(3) 0.005(3) 0.008(3)
C43 0.049(4) 0.062(4) 0.053(4) -0.014(4) 0.004(3) -0.007(3)
C22 0.055(4) 0.048(4) 0.046(4) 0.006(3) 0.008(3) -0.003(3)
C14 0.064(4) 0.037(4) 0.067(5) -0.006(3) 0.010(4) 0.007(3)
C35 0.038(4) 0.039(4) 0.073(5) 0.014(3) -0.008(3) -0.002(3)
C88 0.110(7) 0.068(6) 0.071(5) -0.013(5) -0.030(5) -0.016(5)
C52 0.065(4) 0.045(4) 0.037(3) -0.003(3) 0.009(3) 0.001(3)
C13 0.069(5) 0.047(4) 0.056(4) -0.013(3) 0.009(4) 0.006(3)
C87 0.075(5) 0.042(4) 0.053(4) 0.006(3) 0.023(4) 0.000(4)
C63 0.066(5) 0.050(4) 0.064(5) 0.011(4) 0.006(4) 0.023(4)
C64 0.060(5) 0.069(5) 0.043(4) 0.000(3) -0.003(3) 0.034(4)
C25 0.043(4) 0.088(6) 0.078(5) 0.017(4) 0.021(4) -0.007(4)
C86 0.048(4) 0.059(4) 0.044(4) -0.021(3) -0.001(3) 0.010(3)
C106 0.040(4) 0.047(4) 0.063(4) 0.005(3) 0.002(3) -0.003(3)
C85 0.046(4) 0.047(4) 0.090(6) 0.021(4) -0.006(4) -0.007(3)
C34 0.036(4) 0.063(5) 0.078(5) 0.022(4) -0.014(4) 0.000(3)
C65 0.044(4) 0.067(5) 0.043(4) -0.003(3) 0.002(3) 0.015(3)
C105 0.047(4) 0.041(4) 0.067(5) 0.010(3) 0.005(3) 0.003(3)
C84 0.080(6) 0.072(5) 0.063(5) 0.029(4) -0.001(4) -0.001(4)
C104 0.069(5) 0.058(5) 0.106(7) 0.030(5) 0.031(5) 0.003(4)
C83 0.043(4) 0.081(6) 0.074(5) 0.010(4) 0.003(4) 0.004(4)
C103 0.054(5) 0.033(4) 0.138(8) -0.005(4) -0.021(5) 0.004(3)
C82 0.055(4) 0.081(5) 0.046(4) -0.009(4) 0.017(3) 0.005(4)
C102 0.049(4) 0.043(4) 0.062(4) 0.006(3) 0.005(3) 0.000(3)
C23 0.090(6) 0.083(6) 0.052(5) 0.013(4) 0.029(4) -0.010(5)
C101 0.061(5) 0.039(4) 0.132(8) 0.002(4) -0.010(5) 0.010(4)
C55 0.039(4) 0.083(5) 0.065(5) 0.013(4) 0.022(3) 0.007(4)
C100 0.042(4) 0.057(4) 0.058(4) 0.005(3) -0.007(3) -0.005(3)
C81 0.045(4) 0.061(4) 0.050(4) -0.009(3) 0.007(3) 0.003(3)
C80 0.093(6) 0.051(5) 0.070(5) -0.017(4) 0.029(5) -0.023(4)
C79 0.069(5) 0.048(4) 0.112(7) 0.017(4) 0.016(5) -0.019(4)
C78 0.053(4) 0.081(5) 0.064(5) 0.034(4) -0.004(4) -0.014(4)
C44 0.065(5) 0.063(5) 0.043(4) -0.016(4) -0.001(3) 0.000(4)
C77 0.066(5) 0.051(4) 0.063(5) 0.000(3) 0.025(4) 0.004(3)
C99 0.047(4) 0.049(4) 0.069(5) 0.007(3) 0.004(3) 0.008(3)
C76 0.056(5) 0.101(6) 0.036(4) -0.006(4) -0.003(3) 0.001(4)
C75 0.084(6) 0.053(5) 0.111(7) -0.024(5) -0.048(5) 0.015(4)
C74 0.040(4) 0.069(5) 0.062(5) -0.001(4) 0.007(3) 0.015(3)
C73 0.068(5) 0.035(4) 0.088(6) 0.002(4) -0.008(4) -0.001(3)
C98 0.087(7) 0.059(6) 0.151(10) 0.033(6) 0.034(6) -0.006(5)
C53 0.072(5) 0.058(4) 0.062(5) 0.008(4) 0.031(4) -0.008(4)
C72 0.062(5) 0.077(6) 0.073(5) 0.009(4) 0.042(4) 0.001(4)
C97 0.086(6) 0.047(5) 0.136(8) 0.016(5) 0.051(6) 0.012(4)
C24 0.076(6) 0.102(7) 0.078(6) 0.030(5) 0.036(5) -0.011(5)
C71 0.087(6) 0.040(4) 0.118(7) -0.017(4) -0.012(6) -0.007(4)
C96 0.147(10) 0.058(6) 0.160(11) 0.007(6) 0.057(9) 0.033(6)
C95 0.138(10) 0.043(5) 0.166(11) 0.021(6) 0.035(8) -0.014(6)
C118 0.047(4) 0.073(5) 0.070(5) 0.030(4) -0.003(4) 0.000(4)
C117 0.064(5) 0.077(5) 0.064(5) -0.008(4) -0.003(4) 0.009(4)
C54 0.073(5) 0.090(6) 0.065(5) 0.006(4) 0.048(4) -0.016(5)
C116 0.083(6) 0.062(5) 0.091(7) -0.001(5) 0.034(5) -0.012(4)
C115 0.053(5) 0.098(6) 0.074(5) 0.031(5) -0.006(4) -0.028(4)
C114 0.074(6) 0.099(7) 0.068(6) 0.035(5) -0.025(5) -0.025(5)
C113 0.093(7) 0.104(8) 0.078(6) -0.016(5) 0.003(5) 0.010(6)
N1 0.114(7) 0.147(9) 0.091(7) -0.016(6) 0.005(5) 0.009(6)
C112 0.099(7) 0.081(6) 0.104(7) 0.011(6) 0.050(6) 0.001(6)
C111 0.105(8) 0.094(7) 0.062(6) 0.008(5) -0.001(5) -0.029(6)
C110 0.071(6) 0.094(7) 0.126(9) 0.047(7) 0.045(6) -0.003(5)
C109 0.070(6) 0.119(8) 0.117(8) 0.049(7) -0.004(6) -0.039(6)
C128 0.126(9) 0.106(8) 0.048(5) -0.009(5) 0.028(5) 0.004(7)
C121 0.120(9) 0.090(7) 0.105(8) -0.002(6) 0.026(7) 0.015(6)
C125 0.078(6) 0.087(7) 0.111(8) 0.008(6) -0.003(5) 0.011(5)
N2 0.128(10) 0.187(13) 0.204(12) 0.034(9) 0.047(9) 0.068(8)
O1 0.110(16) 0.046(11) 0.24(3) 0.000 0.059(17) 0.000
C126 0.077(13) 0.14(2) 0.095(15) -0.019(15) 0.047(11) -0.001(14)
C127 0.042(10) 0.092(14) 0.27(3) 0.088(18) 0.077(13) 0.024(10)
C122 0.087(7) 0.081(6) 0.076(6) -0.007(5) -0.004(5) -0.002(5)
C124 0.083(7) 0.126(10) 0.088(7) 0.031(7) 0.005(6) -0.013(6)
N3 0.201(11) 0.156(10) 0.072(6) 0.005(6) 0.056(6) -0.011(8)
C129 0.223(14) 0.099(8) 0.091(8) -0.015(7) 0.054(8) -0.035(9)

loop_
_atom_type_symbol
_atom_type_description
_atom_type_scat_dispersion_real
_atom_type_scat_dispersion_imag
_atom_type_scat_source
C C 0.0033 0.0016 'International Tables Vol C Tables 4.2.6.8 and 6.1.1.4'
H H 0.0000 0.0000 'International Tables Vol C Tables 4.2.6.8 and 6.1.1.4'
N N 0.0061 0.0033 'International Tables Vol C Tables 4.2.6.8 and 6.1.1.4'
P P 0.1023 0.0942 'International Tables Vol C Tables 4.2.6.8 and 6.1.1.4'
S S 0.1246 0.1234 'International Tables Vol C Tables 4.2.6.8 and 6.1.1.4'
V V 0.3005 0.5294 'International Tables Vol C Tables 4.2.6.8 and 6.1.1.4'
Se Se -0.0929 2.2259 'International Tables Vol C Tables 4.2.6.8 and 6.1.1.4'
O O 0.0106 0.0060 'International Tables Vol C Tables 4.2.6.8 and 6.1.1.4'

loop_
_geom_angle_atom_site_label_1
_geom_angle_atom_site_label_2
_geom_angle_atom_site_label_3
_geom_angle
_geom_angle_site_symmetry_1
_geom_angle_site_symmetry_3
V2 Se1 V1 75.03(4) . .
Se3 Se2 V2 63.94(3) . .
Se3 Se2 V1 63.15(5) . .
V2 Se2 V1 70.01(4) . .
Se2 Se3 V1 63.30(3) . .
Se2 Se3 V2 62.07(5) . .
V1 Se3 V2 69.41(4) . .
P1 V1 Se1 89.56(5) . .
P1 V1 S3 78.37(6) . .
Se1 V1 S3 90.42(5) . .
P1 V1 S1 81.09(6) . .
Se1 V1 S1 170.12(6) . .
S3 V1 S1 90.82(6) . .
P1 V1 S2 72.49(6) . .
Se1 V1 S2 85.75(5) . .
S3 V1 S2 150.62(7) . .
S1 V1 S2 88.37(6) . .
P1 V1 Se3 153.43(6) . .
Se1 V1 Se3 102.43(4) . .
S3 V1 Se3 77.92(6) . .
S1 V1 Se3 87.42(5) . .
S2 V1 Se3 131.34(5) . .
P1 V1 Se2 148.31(6) . .
Se1 V1 Se2 99.20(4) . .
S3 V1 Se2 131.46(6) . .
S1 V1 Se2 87.28(5) . .
S2 V1 Se2 77.84(7) . .
Se3 V1 Se2 53.55(6) . .
P1 V1 V2 141.90(6) . .
Se1 V1 V2 52.36(5) . .
S3 V1 V2 100.40(5) . .
S1 V1 V2 136.83(6) . .
S2 V1 V2 100.17(6) . .
Se3 V1 V2 55.34(4) . .
Se2 V1 V2 54.31(4) . .
P2 V2 Se1 86.84(5) . .
P2 V2 S4 82.00(6) . .
Se1 V2 S4 168.17(6) . .
P2 V2 S6 78.36(7) . .
Se1 V2 S6 90.39(6) . .
S4 V2 S6 91.21(7) . .
P2 V2 Se2 148.15(6) . .
Se1 V2 Se2 100.63(4) . .
S4 V2 Se2 86.98(5) . .
S6 V2 Se2 131.89(6) . .
P2 V2 S5 71.97(5) . .
Se1 V2 S5 88.94(5) . .
S4 V2 S5 83.88(6) . .
S6 V2 S5 150.32(7) . .
Se2 V2 S5 77.22(5) . .
P2 V2 Se3 154.50(6) . .
Se1 V2 Se3 102.57(4) . .
S4 V2 Se3 89.23(5) . .
S6 V2 Se3 77.93(7) . .
Se2 V2 Se3 53.99(6) . .
S5 V2 Se3 131.04(6) . .
P2 V2 V1 139.43(6) . .
Se1 V2 V1 52.61(4) . .
S4 V2 V1 138.32(6) . .
S6 V2 V1 100.40(6) . .
Se2 V2 V1 55.68(5) . .
S5 V2 V1 102.65(5) . .
Se3 V2 V1 55.25(5) . .
C16 S1 V1 107.29(19) . .
C92 P3 C93 108.1(3) . .
C92 P3 C89 111.7(3) . .
C93 P3 C89 108.4(3) . .
C92 P3 C94 108.6(3) . .
C93 P3 C94 110.3(3) . .
C89 P3 C94 109.7(3) . .
C51 P2 C61 111.0(3) . .
C51 P2 C41 103.6(2) . .
C61 P2 C41 105.9(2) . .
C51 P2 V2 112.14(18) . .
C61 P2 V2 113.7(2) . .
C41 P2 V2 109.78(19) . .
C21 P1 C11 102.3(3) . .
C21 P1 C31 112.1(3) . .
C11 P1 C31 105.2(3) . .
C21 P1 V1 112.69(19) . .
C11 P1 V1 109.38(19) . .
C31 P1 V1 114.2(2) . .
C26 S2 V1 107.3(2) . .
C36 S3 V1 110.35(19) . .
C56 S5 V2 107.0(2) . .
C46 S4 V2 108.19(18) . .
C66 S6 V2 108.9(2) . .
C105 P4 C106 108.1(3) . .
C105 P4 C107 111.8(3) . .
C106 P4 C107 110.8(3) . .
C105 P4 C108 111.1(3) . .
C106 P4 C108 110.1(3) . .
C107 P4 C108 104.9(3) . .
C22 C21 C26 120.6(6) . .
C22 C21 P1 129.2(5) . .
C26 C21 P1 110.1(4) . .
C11 C16 C15 118.4(5) . .
C11 C16 S1 121.9(4) . .
C15 C16 S1 119.7(4) . .
C16 C11 C12 121.0(5) . .
C16 C11 P1 117.0(4) . .
C12 C11 P1 122.0(4) . .
C42 C41 C46 120.5(5) . .
C42 C41 P2 122.6(4) . .
C46 C41 P2 116.8(4) . .
C62 C61 C66 119.4(5) . .
C62 C61 P2 127.0(5) . .
C66 C61 P2 113.6(4) . .
C81 C94 C90 119.8(6) . .
C81 C94 P3 120.6(4) . .
C90 C94 P3 119.6(4) . .
C52 C51 C56 119.9(5) . .
C52 C51 P2 130.2(5) . .
C56 C51 P2 109.9(4) . .
C91 C93 C77 119.3(6) . .
C91 C93 P3 120.7(5) . .
C77 C93 P3 120.0(5) . .
C45 C46 C41 117.0(5) . .
C45 C46 S4 121.1(5) . .
C41 C46 S4 121.9(4) . .
C31 C36 C35 118.6(6) . .
C31 C36 S3 122.5(4) . .
C35 C36 S3 118.8(5) . .
C34 C33 C32 120.5(6) . .
C36 C31 C32 120.5(5) . .
C36 C31 P1 113.2(4) . .
C32 C31 P1 125.9(5) . .
C61 C66 C65 118.2(6) . .
C61 C66 S6 121.2(4) . .
C65 C66 S6 120.5(5) . .
C103 C108 C102 119.5(6) . .
C103 C108 P4 117.4(5) . .
C102 C108 P4 122.7(5) . .
C25 C26 C21 119.7(6) . .
C25 C26 S2 120.9(5) . .
C21 C26 S2 119.3(5) . .
C85 C92 C78 116.9(6) . .
C85 C92 P3 121.3(5) . .
C78 C92 P3 121.8(5) . .
C116 C107 C115 118.9(7) . .
C116 C107 P4 118.7(5) . .
C115 C107 P4 121.9(6) . .
C93 C91 C86 120.4(6) . .
C13 C12 C11 119.6(6) . .
C63 C62 C61 121.4(7) . .
C55 C56 C51 117.9(6) . .
C55 C56 S5 122.8(5) . .
C51 C56 S5 119.3(4) . .
C74 C90 C94 120.3(6) . .
C41 C42 C43 121.4(6) . .
C33 C32 C31 119.6(7) . .
C44 C45 C46 121.7(6) . .
C75 C89 C73 118.8(6) . .
C75 C89 P3 121.2(5) . .
C73 C89 P3 120.0(5) . .
C14 C15 C16 120.8(6) . .
C44 C43 C42 118.0(6) . .
C21 C22 C23 119.8(6) . .
C15 C14 C13 121.0(6) . .
C34 C35 C36 120.4(7) . .
C80 C88 C75 119.2(8) . .
C53 C52 C51 121.3(6) . .
C14 C13 C12 119.3(6) . .
C79 C87 C84 119.9(7) . .
C64 C63 C62 119.0(7) . .
C63 C64 C65 121.8(6) . .
C24 C25 C26 118.2(7) . .
C82 C86 C91 120.0(6) . .
C117 C106 C118 119.2(7) . .
C117 C106 P4 123.3(5) . .
C118 C106 P4 117.5(6) . .
C92 C85 C79 120.5(7) . .
C35 C34 C33 120.3(6) . .
C64 C65 C66 120.0(6) . .
C97 C105 C104 119.7(7) . .
C97 C105 P4 121.2(5) . .
C104 C105 P4 119.0(6) . .
C87 C84 C78 120.2(7) . .
C98 C104 C105 120.5(8) . .
C76 C83 C74 120.8(7) . .
C108 C103 C101 121.2(7) . .
C72 C82 C86 119.5(6) . .
C108 C102 C100 118.4(6) . .
C24 C23 C22 119.4(7) . .
C99 C101 C103 119.7(7) . .
C56 C55 C54 120.7(6) . .
C99 C100 C102 121.2(6) . .
C94 C81 C76 120.2(6) . .
C88 C80 C71 120.3(7) . .
C87 C79 C85 121.0(7) . .
C84 C78 C92 121.4(7) . .
C45 C44 C43 121.4(6) . .
C72 C77 C93 119.6(7) . .
C100 C99 C101 119.9(6) . .
C83 C76 C81 119.3(6) . .
C89 C75 C88 121.4(7) . .
C83 C74 C90 119.6(6) . .
C89 C73 C71 119.2(7) . .
C95 C98 C104 120.1(9) . .
C54 C53 C52 119.6(7) . .
C82 C72 C77 121.3(7) . .
C105 C97 C96 117.3(8) . .
C23 C24 C25 122.3(7) . .
C80 C71 C73 121.2(8) . .
C95 C96 C97 121.5(10) . .
C98 C95 C96 120.9(9) . .
C114 C118 C106 120.3(8) . .
C106 C117 C113 121.7(8) . .
C53 C54 C55 120.4(6) . .
C112 C116 C107 118.9(8) . .
C109 C115 C107 119.9(9) . .
C111 C114 C118 118.7(8) . .
C117 C113 C111 118.7(9) . .
C110 C112 C116 122.1(9) . .
C114 C111 C113 121.3(9) . .
C109 C110 C112 118.6(8) . .
C110 C109 C115 121.4(9) . .
N3 C128 C129 176.6(14) . .
C126 O1 C126 107(2) 2 .
C127 C126 O1 107.3(18) . .
C126 C127 C127 109.3(14) . 2
N1 C122 C121 178.6(12) . .
N2 C124 C125 178.7(15) . .

loop_
_geom_bond_atom_site_label_1
_geom_bond_atom_site_label_2
_geom_bond_distance
_geom_bond_site_symmetry_2
Se1 V2 2.384(2) .
Se1 V1 2.392(2) .
Se2 Se3 2.302(2) .
Se2 V2 2.514(2) .
Se2 V1 2.5565(19) .
Se3 V1 2.553(2) .
Se3 V2 2.5560(19) .
V1 P1 2.391(2) .
V1 S3 2.461(3) .
V1 S1 2.466(3) .
V1 S2 2.527(2) .
V1 V2 2.909(2) .
V2 P2 2.366(3) .
V2 S4 2.460(3) .
V2 S6 2.476(2) .
V2 S5 2.552(3) .
S1 C16 1.763(6) .
P3 C92 1.785(6) .
P3 C93 1.805(6) .
P3 C89 1.808(6) .
P3 C94 1.832(6) .
P2 C51 1.823(5) .
P2 C61 1.824(6) .
P2 C41 1.842(6) .
P1 C21 1.822(6) .
P1 C11 1.833(6) .
P1 C31 1.838(6) .
S2 C26 1.775(6) .
S3 C36 1.767(6) .
S5 C56 1.749(6) .
S4 C46 1.743(6) .
S6 C66 1.752(6) .
P4 C105 1.790(7) .
P4 C106 1.796(7) .
P4 C107 1.799(7) .
P4 C108 1.813(6) .
C21 C22 1.388(8) .
C21 C26 1.410(8) .
C16 C11 1.390(7) .
C16 C15 1.403(8) .
C11 C12 1.414(8) .
C41 C42 1.387(8) .
C41 C46 1.411(7) .
C61 C62 1.398(8) .
C61 C66 1.413(8) .
C94 C81 1.378(8) .
C94 C90 1.392(8) .
C51 C52 1.397(8) .
C51 C56 1.406(8) .
C93 C91 1.378(8) .
C93 C77 1.393(8) .
C46 C45 1.406(8) .
C36 C31 1.386(8) .
C36 C35 1.420(8) .
C33 C34 1.381(10) .
C33 C32 1.389(9) .
C31 C32 1.404(8) .
C66 C65 1.422(8) .
C108 C103 1.366(9) .
C108 C102 1.389(8) .
C26 C25 1.407(9) .
C92 C85 1.384(8) .
C92 C78 1.406(8) .
C107 C116 1.389(10) .
C107 C115 1.394(9) .
C91 C86 1.387(8) .
C12 C13 1.393(9) .
C62 C63 1.391(9) .
C56 C55 1.403(8) .
C90 C74 1.384(9) .
C42 C43 1.400(8) .
C45 C44 1.376(9) .
C89 C75 1.375(9) .
C89 C73 1.376(8) .
C15 C14 1.381(9) .
C43 C44 1.379(9) .
C22 C23 1.392(9) .
C14 C13 1.392(9) .
C35 C34 1.378(9) .
C88 C80 1.343(11) .
C88 C75 1.396(10) .
C52 C53 1.377(9) .
C87 C79 1.348(10) .
C87 C84 1.366(10) .
C63 C64 1.370(10) .
C64 C65 1.383(9) .
C25 C24 1.390(10) .
C86 C82 1.383(9) .
C106 C117 1.367(9) .
C106 C118 1.416(9) .
C85 C79 1.398(9) .
C105 C97 1.388(10) .
C105 C104 1.388(9) .
C84 C78 1.377(9) .
C104 C98 1.381(11) .
C83 C76 1.382(10) .
C83 C74 1.383(10) .
C103 C101 1.387(9) .
C82 C72 1.365(10) .
C102 C100 1.414(9) .
C23 C24 1.385(11) .
C101 C99 1.375(10) .
C55 C54 1.405(10) .
C100 C99 1.351(9) .
C81 C76 1.399(9) .
C80 C71 1.368(11) .
C77 C72 1.376(9) .
C73 C71 1.385(10) .
C98 C95 1.328(13) .
C53 C54 1.367(10) .
C97 C96 1.405(12) .
C96 C95 1.361(13) .
C118 C114 1.388(11) .
C117 C113 1.376(11) .
C116 C112 1.376(11) .
C115 C109 1.373(11) .
C114 C111 1.385(12) .
C113 C111 1.402(12) .
N1 C122 1.113(11) .
C112 C110 1.372(13) .
C110 C109 1.355(13) .
C128 N3 1.126(12) .
C128 C129 1.418(13) .
C121 C122 1.489(13) .
C125 C124 1.4996(13) .
N2 C124 1.109(11) .
O1 C126 1.34(2) 2
O1 C126 1.34(2) .
C126 C127 1.24(3) .
C127 C127 1.33(4) 2
